data_7128592
loop_
_publ_author_name
'Shimamoto, Kento'
'Sunada, Yusuke'

_publ_section_title
;
 Nuclearity expansion in Pd clusters triggered by the migration of a
 phenyl group in cyclooligosilanes.
;
_journal_issue 62
_journal_name_full 'Chemical communications (Cambridge, England)'
_journal_page_first 7649
_journal_page_last 7652
_journal_paper_doi 10.1039/d1cc02682h
_journal_volume 57
_journal_year 2021
_chemical_formula_moiety 'C85 H95 N5 O Pd5 Si5'
_chemical_formula_sum 'C85 H95 N5 O Pd5 Si5'
_chemical_formula_weight 1875.15
_space_group_crystal_system triclinic
_space_group_IT_number 2
_space_group_name_Hall '-P 1'
_space_group_name_H-M_alt 'P -1'
_atom_sites_solution_hydrogens geom
_atom_sites_solution_primary direct
_atom_sites_solution_secondary difmap
_audit_update_record
;
2021-04-20 deposited with the CCDC.	2021-07-06 downloaded from the CCDC.
;
_cell_angle_alpha 84.5850(15)
_cell_angle_beta 80.4830(15)
_cell_angle_gamma 79.7720(18)
_cell_formula_units_Z 2
_cell_length_a 13.6595(3)
_cell_length_b 16.1139(3)
_cell_length_c 20.7160(3)
_cell_measurement_reflns_used 27380
_cell_measurement_temperature 296
_cell_measurement_theta_max 31.37
_cell_measurement_theta_min 1.98
_cell_volume 4415.59(15)
_computing_cell_refinement 'CrysAlisPro 1.171.41.93a (Rigaku OD, 2020)'
_computing_data_collection 'CrysAlisPro 1.171.41.93a (Rigaku OD, 2020)'
_computing_data_reduction 'CrysAlisPro 1.171.41.93a (Rigaku OD, 2020)'
_computing_molecular_graphics 'CrystalStructure 4.3'
_computing_publication_material 'CrystalStructure 4.3 (Rigaku, 2018)'
_computing_structure_refinement 'SHELXL Version 2017/1 (Sheldrick, 2008)'
_computing_structure_solution 'SHELXT Version 2014/5 (Sheldrick, 2014)'
_diffrn_ambient_temperature 296
_diffrn_detector_area_resol_mean 28.626
_diffrn_measured_fraction_theta_full 0.981
_diffrn_measured_fraction_theta_max 0.832
_diffrn_measurement_device_type 'Rigaku Saturn724'
_diffrn_measurement_method \w
_diffrn_radiation_type 'Mo K\a'
_diffrn_radiation_wavelength 0.71075
_diffrn_reflns_av_R_equivalents 0.0202
_diffrn_reflns_Laue_measured_fraction_full 0.981
_diffrn_reflns_Laue_measured_fraction_max 0.832
_diffrn_reflns_limit_h_max 19
_diffrn_reflns_limit_h_min -19
_diffrn_reflns_limit_k_max 22
_diffrn_reflns_limit_k_min -18
_diffrn_reflns_limit_l_max 29
_diffrn_reflns_limit_l_min -29
_diffrn_reflns_number 42111
_diffrn_reflns_point_group_measured_fraction_full 0.981
_diffrn_reflns_point_group_measured_fraction_max 0.832
_diffrn_reflns_theta_full 25.242
_diffrn_reflns_theta_max 31.251
_diffrn_reflns_theta_min 2.316
_diffrn_standards_number 0
_exptl_absorpt_coefficient_mu 1.111
_exptl_absorpt_correction_T_max 0.978
_exptl_absorpt_correction_T_min 0.904
_exptl_absorpt_correction_type multi-scan
_exptl_absorpt_process_details
;
CrysAlisPro 1.171.41.93a (Rigaku Oxford Diffraction, 2020)
Empirical absorption correction using spherical harmonics,
implemented in SCALE3 ABSPACK scaling algorithm.
;
_exptl_crystal_colour orange
_exptl_crystal_density_diffrn 1.410
_exptl_crystal_density_method 'not measured'
_exptl_crystal_description platelet
_exptl_crystal_F_000 1896.00
_exptl_crystal_size_max 0.100
_exptl_crystal_size_mid 0.100
_exptl_crystal_size_min 0.020
_refine_diff_density_max 1.55
_refine_diff_density_min -0.67
_refine_ls_extinction_method none
_refine_ls_goodness_of_fit_ref 0.968
_refine_ls_hydrogen_treatment constr
_refine_ls_number_parameters 912
_refine_ls_number_reflns 23931
_refine_ls_number_restraints 0
_refine_ls_R_factor_all 0.0482
_refine_ls_R_factor_gt 0.0359
_refine_ls_shift/su_max 0.004
_refine_ls_structure_factor_coef Fsqd
_refine_ls_weighting_details 'w = 1/[\s^2^(Fo^2^)+(0.0505P)^2^+5.0421P] where P=(Fo^2^+2Fc^2^)/3'
_refine_ls_weighting_scheme calc
_refine_ls_wR_factor_gt 0.0905
_refine_ls_wR_factor_ref 0.0979
_reflns_Friedel_coverage 0.000
_reflns_number_gt 19738
_reflns_number_total 23931
_reflns_threshold_expression F^2^>2.0\s(F^2^)
_cod_data_source_file d1cc02682h2.cif
_cod_data_source_block Pd5(SiPh2)3(SiPh3)(SiPh)(CNtBu)5
_cod_depositor_comments 'Adding full bibliography for 7128591--7128594.cif.'
_cod_database_code 7128592

loop_
_space_group_symop_id
_space_group_symop_operation_xyz
1 +X,+Y,+Z
2 -X,-Y,-Z

loop_
_atom_site_label
_atom_site_type_symbol
_atom_site_fract_x
_atom_site_fract_y
_atom_site_fract_z
_atom_site_U_iso_or_equiv
_atom_site_adp_type
_atom_site_occupancy
_atom_site_site_symmetry_order
_atom_site_calc_flag
_atom_site_refinement_flags_posn
_atom_site_refinement_flags_adp
_atom_site_refinement_flags_occupancy
_atom_site_disorder_assembly
_atom_site_disorder_group
Pd1 Pd 0.81341(2) 0.38329(2) 0.41589(2) 0.02573(5) Uani 1 1 d . . . . .
Pd2 Pd 0.81151(2) 0.32510(2) 0.29346(2) 0.02258(5) Uani 1 1 d . . . . .
Pd3 Pd 0.77025(2) 0.44981(2) 0.19596(2) 0.02484(5) Uani 1 1 d . . . . .
Pd4 Pd 0.79490(2) 0.37140(2) 0.07979(2) 0.02436(5) Uani 1 1 d . . . . .
Pd5 Pd 0.79337(2) 0.20847(2) 0.12781(2) 0.02352(5) Uani 1 1 d . . . . .
Si1 Si 0.83094(6) 0.24142(5) 0.38511(4) 0.02462(15) Uani 1 1 d . . . . .
Si2 Si 0.76834(6) 0.46882(5) 0.31236(4) 0.02688(16) Uani 1 1 d . . . . .
Si3 Si 0.75996(6) 0.25246(5) 0.01835(4) 0.02618(15) Uani 1 1 d . . . . .
Si4 Si 0.77434(6) 0.20193(5) 0.24908(4) 0.02420(15) Uani 1 1 d . . . . .
Si5 Si 0.85407(6) 0.30919(4) 0.17779(3) 0.02229(14) Uani 1 1 d . . . . .
O1 O 0.4226(3) -0.0690(3) 0.2732(2) 0.0764(12) Uiso 0.8 1 d . . P . .
N1 N 0.8020(2) 0.28464(19) 0.55358(13) 0.0412(6) Uani 1 1 d . . . . .
N2 N 0.8335(2) 0.55566(18) 0.47059(14) 0.0408(6) Uani 1 1 d . . . . .
N3 N 0.5873(2) 0.59596(17) 0.18825(13) 0.0396(6) Uani 1 1 d . . . . .
N4 N 0.8325(2) 0.55301(16) 0.06101(13) 0.0333(5) Uani 1 1 d . . . . .
N5 N 0.7411(2) 0.02904(17) 0.11868(14) 0.0384(6) Uani 1 1 d . . . . .
C1 C 0.9595(2) 0.18589(17) 0.39915(14) 0.0283(6) Uani 1 1 d . . . . .
C2 C 1.0436(2) 0.2053(2) 0.35576(16) 0.0366(7) Uani 1 1 d . . . . .
H2 H 1.033985 0.243744 0.320059 0.044 Uiso 1 1 calc R U . . .
C3 C 1.1410(3) 0.1688(3) 0.36446(19) 0.0478(8) Uani 1 1 d . . . . .
H3 H 1.195527 0.182324 0.334629 0.057 Uiso 1 1 calc R U . . .
C4 C 1.1561(3) 0.1127(3) 0.4174(2) 0.0531(10) Uani 1 1 d . . . . .
H4 H 1.221219 0.088472 0.423545 0.064 Uiso 1 1 calc R U . . .
C5 C 1.0757(3) 0.0922(2) 0.4611(2) 0.0514(9) Uani 1 1 d . . . . .
H5 H 1.086292 0.053905 0.496771 0.062 Uiso 1 1 calc R U . . .
C6 C 0.9784(3) 0.1289(2) 0.45223(16) 0.0382(7) Uani 1 1 d . . . . .
H6 H 0.924452 0.114897 0.482468 0.046 Uiso 1 1 calc R U . . .
C7 C 0.7333(2) 0.18010(19) 0.43098(14) 0.0318(6) Uani 1 1 d . . . . .
C8 C 0.7468(3) 0.0921(2) 0.43930(16) 0.0410(8) Uani 1 1 d . . . . .
H8 H 0.808951 0.060525 0.424351 0.049 Uiso 1 1 calc R U . . .
C9 C 0.6682(4) 0.0510(3) 0.46978(19) 0.0573(11) Uani 1 1 d . . . . .
H9 H 0.678124 -0.007652 0.475087 0.069 Uiso 1 1 calc R U . . .
C10 C 0.5765(4) 0.0966(3) 0.4919(2) 0.0643(13) Uani 1 1 d . . . . .
H10 H 0.524511 0.068731 0.512467 0.077 Uiso 1 1 calc R U . . .
C11 C 0.5609(3) 0.1822(3) 0.48406(19) 0.0573(11) Uani 1 1 d . . . . .
H11 H 0.498118 0.212733 0.499081 0.069 Uiso 1 1 calc R U . . .
C12 C 0.6381(3) 0.2246(2) 0.45375(16) 0.0424(8) Uani 1 1 d . . . . .
H12 H 0.626320 0.283316 0.448514 0.051 Uiso 1 1 calc R U . . .
C13 C 0.8426(3) 0.55915(19) 0.29704(15) 0.0384(7) Uani 1 1 d . . . . .
C14 C 0.9459(3) 0.5413(3) 0.29235(18) 0.0507(9) Uani 1 1 d . . . . .
H14 H 0.976514 0.486002 0.301081 0.061 Uiso 1 1 calc R U . . .
C15 C 1.0055(5) 0.6037(4) 0.2750(2) 0.0782(16) Uani 1 1 d . . . . .
H15 H 1.075260 0.589891 0.270285 0.094 Uiso 1 1 calc R U . . .
C16 C 0.9596(6) 0.6868(4) 0.2646(2) 0.097(2) Uani 1 1 d . . . . .
H16 H 0.998717 0.729228 0.253488 0.117 Uiso 1 1 calc R U . . .
C17 C 0.8578(6) 0.7065(3) 0.2708(2) 0.0817(18) Uani 1 1 d . . . . .
H17 H 0.827148 0.762433 0.264970 0.098 Uiso 1 1 calc R U . . .
C18 C 0.7998(4) 0.6434(2) 0.28564(19) 0.0581(11) Uani 1 1 d . . . . .
H18 H 0.730332 0.657421 0.288122 0.070 Uiso 1 1 calc R U . . .
C19 C 0.6347(3) 0.5045(2) 0.35346(15) 0.0367(7) Uani 1 1 d . . . . .
C20 C 0.6042(3) 0.5730(3) 0.39262(19) 0.0552(10) Uani 1 1 d . . . . .
H20 H 0.649223 0.609049 0.395408 0.066 Uiso 1 1 calc R U . . .
C21 C 0.5080(4) 0.5881(3) 0.4274(2) 0.0735(15) Uani 1 1 d . . . . .
H21 H 0.489508 0.633561 0.453841 0.088 Uiso 1 1 calc R U . . .
C22 C 0.4400(4) 0.5370(4) 0.4232(2) 0.0744(15) Uani 1 1 d . . . . .
H22 H 0.375477 0.547510 0.446779 0.089 Uiso 1 1 calc R U . . .
C23 C 0.4671(3) 0.4707(3) 0.3845(2) 0.0665(12) Uani 1 1 d . . . . .
H23 H 0.420761 0.436060 0.381093 0.080 Uiso 1 1 calc R U . . .
C24 C 0.5637(3) 0.4545(2) 0.35002(19) 0.0485(9) Uani 1 1 d . . . . .
H24 H 0.581138 0.408750 0.323847 0.058 Uiso 1 1 calc R U . . .
C25 C 0.7459(2) 0.36453(18) -0.02393(13) 0.0291(6) Uani 1 1 d . . . . .
C26 C 0.8223(3) 0.3903(2) -0.07161(16) 0.0387(7) Uani 1 1 d . . . . .
H26 H 0.880629 0.351846 -0.083202 0.046 Uiso 1 1 calc R U . . .
C27 C 0.8135(3) 0.4709(2) -0.10187(19) 0.0514(9) Uani 1 1 d . . . . .
H27 H 0.865238 0.485723 -0.133602 0.062 Uiso 1 1 calc R U . . .
C28 C 0.7289(3) 0.5290(2) -0.08526(19) 0.0516(9) Uani 1 1 d . . . . .
H28 H 0.722762 0.582990 -0.106056 0.062 Uiso 1 1 calc R U . . .
C29 C 0.6532(3) 0.5073(2) -0.03779(19) 0.0489(9) Uani 1 1 d . . . . .
H29 H 0.595937 0.546779 -0.026059 0.059 Uiso 1 1 calc R U . . .
C30 C 0.6621(3) 0.4263(2) -0.00733(16) 0.0372(7) Uani 1 1 d . . . . .
H30 H 0.610669 0.412838 0.025171 0.045 Uiso 1 1 calc R U . . .
C31 C 0.8493(2) 0.18618(19) -0.04460(14) 0.0321(6) Uani 1 1 d . . . . .
C32 C 0.9284(3) 0.1283(2) -0.02646(17) 0.0435(8) Uani 1 1 d . . . . .
H32 H 0.939962 0.124039 0.016809 0.052 Uiso 1 1 calc R U . . .
C33 C 0.9916(3) 0.0757(3) -0.0710(2) 0.0606(11) Uani 1 1 d . . . . .
H33 H 1.043688 0.036323 -0.057079 0.073 Uiso 1 1 calc R U . . .
C34 C 0.9773(3) 0.0820(3) -0.1350(2) 0.0595(11) Uani 1 1 d . . . . .
H34 H 1.019819 0.047443 -0.164996 0.071 Uiso 1 1 calc R U . . .
C35 C 0.9000(3) 0.1395(3) -0.15466(18) 0.0536(10) Uani 1 1 d . . . . .
H35 H 0.889638 0.143558 -0.198179 0.064 Uiso 1 1 calc R U . . .
C36 C 0.8370(3) 0.1916(2) -0.11058(16) 0.0443(8) Uani 1 1 d . . . . .
H36 H 0.785460 0.231078 -0.125099 0.053 Uiso 1 1 calc R U . . .
C37 C 0.6312(2) 0.22236(19) 0.02319(14) 0.0320(6) Uani 1 1 d . . . . .
C38 C 0.6111(3) 0.1609(2) -0.01316(18) 0.0443(8) Uani 1 1 d . . . . .
H38 H 0.661678 0.135615 -0.044416 0.053 Uiso 1 1 calc R U . . .
C39 C 0.5172(3) 0.1364(3) -0.0039(2) 0.0580(11) Uani 1 1 d . . . . .
H39 H 0.505980 0.094524 -0.028450 0.070 Uiso 1 1 calc R U . . .
C40 C 0.4402(3) 0.1738(3) 0.0415(2) 0.0600(11) Uani 1 1 d . . . . .
H40 H 0.377142 0.157486 0.047540 0.072 Uiso 1 1 calc R U . . .
C41 C 0.4577(3) 0.2343(3) 0.0772(2) 0.0565(10) Uani 1 1 d . . . . .
H41 H 0.406162 0.260499 0.107401 0.068 Uiso 1 1 calc R U . . .
C42 C 0.5521(3) 0.2575(2) 0.06874(17) 0.0439(8) Uani 1 1 d . . . . .
H42 H 0.562832 0.298175 0.094600 0.053 Uiso 1 1 calc R U . . .
C43 C 0.8278(2) 0.09067(17) 0.27643(13) 0.0304(6) Uani 1 1 d . . . . .
C44 C 0.9288(3) 0.07096(19) 0.28372(15) 0.0367(7) Uani 1 1 d . . . . .
H44 H 0.968924 0.112784 0.273969 0.044 Uiso 1 1 calc R U . . .
C45 C 0.9713(3) -0.0097(2) 0.30523(19) 0.0518(9) Uani 1 1 d . . . . .
H45 H 1.038998 -0.021429 0.309890 0.062 Uiso 1 1 calc R U . . .
C46 C 0.9120(4) -0.0723(2) 0.3197(2) 0.0605(12) Uani 1 1 d . . . . .
H46 H 0.939076 -0.125998 0.335503 0.073 Uiso 1 1 calc R U . . .
C47 C 0.8137(4) -0.0548(2) 0.31045(19) 0.0555(11) Uani 1 1 d . . . . .
H47 H 0.774363 -0.097265 0.319152 0.067 Uiso 1 1 calc R U . . .
C48 C 0.7719(3) 0.0250(2) 0.28841(16) 0.0407(8) Uani 1 1 d . . . . .
H48 H 0.705130 0.035103 0.281424 0.049 Uiso 1 1 calc R U . . .
C49 C 0.6320(2) 0.2246(2) 0.26743(14) 0.0316(6) Uani 1 1 d . . . . .
C50 C 0.5727(3) 0.1820(2) 0.31633(17) 0.0424(8) Uani 1 1 d . . . . .
H50 H 0.603704 0.137811 0.341974 0.051 Uiso 1 1 calc R U . . .
C51 C 0.4694(3) 0.2038(3) 0.3276(2) 0.0585(11) Uani 1 1 d . . . . .
H51 H 0.432088 0.173874 0.360358 0.070 Uiso 1 1 calc R U . . .
C52 C 0.4210(3) 0.2688(3) 0.2911(2) 0.0625(12) Uani 1 1 d . . . . .
H52 H 0.351237 0.282772 0.298537 0.075 Uiso 1 1 calc R U . . .
C53 C 0.4771(3) 0.3132(3) 0.2433(2) 0.0542(10) Uani 1 1 d . . . . .
H53 H 0.445129 0.357971 0.218628 0.065 Uiso 1 1 calc R U . . .
C54 C 0.5812(3) 0.2916(2) 0.23161(17) 0.0403(7) Uani 1 1 d . . . . .
H54 H 0.617905 0.322533 0.199173 0.048 Uiso 1 1 calc R U . . .
C55 C 0.9953(2) 0.2815(2) 0.17325(14) 0.0317(6) Uani 1 1 d . . . . .
C56 C 1.0479(3) 0.2043(2) 0.15167(19) 0.0491(9) Uani 1 1 d . . . . .
H56 H 1.013676 0.167647 0.135511 0.059 Uiso 1 1 calc R U . . .
C57 C 1.1497(3) 0.1811(3) 0.1538(3) 0.0777(17) Uani 1 1 d . . . . .
H57 H 1.183556 0.129311 0.139207 0.093 Uiso 1 1 calc R U . . .
C58 C 1.2005(3) 0.2343(5) 0.1775(3) 0.088(2) Uani 1 1 d . . . . .
H58 H 1.268683 0.218179 0.179889 0.106 Uiso 1 1 calc R U . . .
C59 C 1.1514(3) 0.3118(4) 0.1977(2) 0.0717(16) Uani 1 1 d . . . . .
H59 H 1.186584 0.348246 0.213152 0.086 Uiso 1 1 calc R U . . .
C60 C 1.0498(3) 0.3352(3) 0.19515(17) 0.0446(8) Uani 1 1 d . . . . .
H60 H 1.017270 0.387933 0.208359 0.053 Uiso 1 1 calc R U . . .
C61 C 0.8119(2) 0.3174(2) 0.50229(14) 0.0326(6) Uani 1 1 d . . . . .
C62 C 0.7820(3) 0.2405(3) 0.61803(17) 0.0567(11) Uani 1 1 d . . . . .
C63 C 0.8831(9) 0.1919(7) 0.6294(6) 0.080(3) Uiso 0.5 1 d . . P . .
C64 C 0.7759(8) 0.3217(7) 0.6670(5) 0.069(2) Uiso 0.5 1 d . . P . .
C65 C 0.6901(9) 0.2115(8) 0.6239(6) 0.074(3) Uiso 0.5 1 d . . P . .
C66 C 0.8240(7) 0.1392(6) 0.6096(4) 0.060(2) Uiso 0.5 1 d . . P . .
C67 C 0.8241(8) 0.2712(7) 0.6663(5) 0.066(2) Uiso 0.5 1 d . . P . .
C68 C 0.6612(6) 0.2435(6) 0.6348(4) 0.0462(17) Uiso 0.5 1 d . . P . .
C69 C 0.8241(2) 0.4978(2) 0.44578(15) 0.0348(7) Uani 1 1 d . . . . .
C70 C 0.8455(3) 0.6294(2) 0.5024(2) 0.0500(9) Uani 1 1 d . . . . .
C71 C 0.9289(9) 0.6715(7) 0.4570(6) 0.067(3) Uiso 0.5 1 d . . P . .
C72 C 0.8892(11) 0.5928(9) 0.5669(7) 0.089(4) Uiso 0.5 1 d . . P . .
C73 C 0.7426(7) 0.6834(6) 0.5168(5) 0.057(2) Uiso 0.5 1 d . . P . .
C74 C 0.9457(9) 0.6504(8) 0.4773(6) 0.073(3) Uiso 0.5 1 d . . P . .
C75 C 0.8442(9) 0.6001(7) 0.5769(5) 0.065(3) Uiso 0.5 1 d . . P . .
C76 C 0.7564(8) 0.6993(7) 0.4886(6) 0.068(3) Uiso 0.5 1 d . . P . .
C77 C 0.6590(3) 0.54947(19) 0.19540(14) 0.0347(7) Uani 1 1 d . . . . .
C78 C 0.4918(3) 0.6459(3) 0.1766(2) 0.0532(10) Uani 1 1 d . . . . .
C79 C 0.4872(6) 0.7350(5) 0.1909(4) 0.078(2) Uiso 0.7 1 d . . P . .
C80 C 0.4892(6) 0.6382(5) 0.1011(4) 0.0691(18) Uiso 0.7 1 d . . P . .
C81 C 0.4087(7) 0.6050(6) 0.2177(5) 0.087(3) Uiso 0.7 1 d . . P . .
C82 C 0.4825(14) 0.7212(12) 0.2303(10) 0.073(4) Uiso 0.3 1 d . . P . .
C83 C 0.5008(14) 0.6820(13) 0.1070(10) 0.077(5) Uiso 0.3 1 d . . P . .
C84 C 0.4096(12) 0.5845(10) 0.1939(8) 0.056(4) Uiso 0.3 1 d . . P . .
C85 C 0.8093(2) 0.49105(18) 0.08551(14) 0.0292(6) Uani 1 1 d . . . . .
C86 C 0.8653(2) 0.63452(18) 0.04405(16) 0.0342(6) Uani 1 1 d . . . . .
C87 C 0.9564(3) 0.6216(3) -0.00792(18) 0.0511(9) Uani 1 1 d . . . . .
H87A H 0.979913 0.674389 -0.020203 0.061 Uiso 1 1 calc R U . . .
H87B H 1.008544 0.581470 0.008883 0.061 Uiso 1 1 calc R U . . .
H87C H 0.939007 0.600540 -0.045633 0.061 Uiso 1 1 calc R U . . .
C88 C 0.7797(3) 0.6949(2) 0.0185(3) 0.0657(12) Uani 1 1 d . . . . .
H88A H 0.799592 0.749311 0.006957 0.079 Uiso 1 1 calc R U . . .
H88B H 0.763852 0.673526 -0.019534 0.079 Uiso 1 1 calc R U . . .
H88C H 0.721626 0.700264 0.051892 0.079 Uiso 1 1 calc R U . . .
C89 C 0.8906(3) 0.6637(2) 0.10559(19) 0.0514(9) Uani 1 1 d . . . . .
H89A H 0.912509 0.717572 0.095973 0.062 Uiso 1 1 calc R U . . .
H89B H 0.831961 0.668979 0.138598 0.062 Uiso 1 1 calc R U . . .
H89C H 0.943349 0.623261 0.121302 0.062 Uiso 1 1 calc R U . . .
C90 C 0.7631(2) 0.09404(18) 0.12034(14) 0.0307(6) Uani 1 1 d . . . . .
C91 C 0.6990(3) -0.0464(2) 0.11289(19) 0.0477(9) Uani 1 1 d . . . . .
C92 C 0.7488(4) -0.1175(2) 0.1560(2) 0.0633(12) Uani 1 1 d . . . . .
H92A H 0.722205 -0.168116 0.153003 0.076 Uiso 1 1 calc R U . . .
H92B H 0.820088 -0.127187 0.141517 0.076 Uiso 1 1 calc R U . . .
H92C H 0.735484 -0.102304 0.200665 0.076 Uiso 1 1 calc R U . . .
C93 C 0.5880(3) -0.0265(3) 0.1362(3) 0.0692(13) Uani 1 1 d . . . . .
H93A H 0.557574 -0.074967 0.133049 0.083 Uiso 1 1 calc R U . . .
H93B H 0.576634 -0.011884 0.180993 0.083 Uiso 1 1 calc R U . . .
H93C H 0.558682 0.020237 0.109406 0.083 Uiso 1 1 calc R U . . .
C94 C 0.7215(4) -0.0658(3) 0.0411(2) 0.0672(13) Uani 1 1 d . . . . .
H94A H 0.694724 -0.115362 0.035481 0.081 Uiso 1 1 calc R U . . .
H94B H 0.691126 -0.018807 0.015063 0.081 Uiso 1 1 calc R U . . .
H94C H 0.793043 -0.075432 0.027346 0.081 Uiso 1 1 calc R U . . .
C95 C 0.5546(8) -0.1248(7) 0.3359(5) 0.129(3) Uiso 0.8 1 d . . P . .
C96 C 0.4888(7) -0.0569(6) 0.3261(5) 0.106(3) Uiso 0.8 1 d . . P . .
C97 C 0.3466(7) -0.0102(6) 0.2524(5) 0.112(3) Uiso 0.8 1 d . . P . .
C98 C 0.2993(7) -0.0381(6) 0.2002(5) 0.118(3) Uiso 0.8 1 d . . P . .

loop_
_atom_site_aniso_label
_atom_site_aniso_U_11
_atom_site_aniso_U_22
_atom_site_aniso_U_33
_atom_site_aniso_U_23
_atom_site_aniso_U_13
_atom_site_aniso_U_12
Pd1 0.03326(11) 0.02318(10) 0.02232(10) -0.00351(7) -0.00797(8) -0.00432(8)
Pd2 0.03025(11) 0.01845(9) 0.01996(9) -0.00072(7) -0.00697(8) -0.00380(7)
Pd3 0.03108(11) 0.01996(9) 0.02350(10) -0.00003(7) -0.00808(8) -0.00132(8)
Pd4 0.03178(11) 0.02102(10) 0.02092(9) 0.00142(7) -0.00616(8) -0.00561(8)
Pd5 0.03152(11) 0.01944(9) 0.02065(9) -0.00072(7) -0.00579(8) -0.00561(8)
Si1 0.0322(4) 0.0211(3) 0.0212(3) 0.0007(3) -0.0059(3) -0.0058(3)
Si2 0.0359(4) 0.0199(3) 0.0254(4) -0.0025(3) -0.0091(3) -0.0014(3)
Si3 0.0300(4) 0.0277(4) 0.0218(3) -0.0005(3) -0.0071(3) -0.0051(3)
Si4 0.0315(4) 0.0203(3) 0.0218(3) -0.0002(3) -0.0050(3) -0.0067(3)
Si5 0.0267(4) 0.0191(3) 0.0213(3) 0.0005(3) -0.0057(3) -0.0038(3)
N1 0.0448(16) 0.0521(17) 0.0261(13) 0.0004(12) -0.0100(11) -0.0038(13)
N2 0.0490(17) 0.0346(14) 0.0422(15) -0.0131(12) -0.0113(13) -0.0067(12)
N3 0.0457(16) 0.0376(14) 0.0305(13) -0.0027(11) -0.0085(12) 0.0091(12)
N4 0.0379(14) 0.0265(12) 0.0331(13) 0.0029(10) -0.0015(11) -0.0051(10)
N5 0.0514(17) 0.0276(13) 0.0391(14) -0.0042(11) -0.0104(13) -0.0104(12)
C1 0.0374(15) 0.0199(12) 0.0291(13) -0.0008(10) -0.0117(12) -0.0034(11)
C2 0.0410(17) 0.0356(16) 0.0337(16) 0.0030(12) -0.0090(13) -0.0069(13)
C3 0.0384(18) 0.056(2) 0.049(2) -0.0036(17) -0.0048(16) -0.0067(16)
C4 0.043(2) 0.052(2) 0.063(2) -0.0015(18) -0.0205(19) 0.0049(17)
C5 0.056(2) 0.0400(19) 0.057(2) 0.0095(16) -0.0262(19) 0.0040(16)
C6 0.0435(18) 0.0327(16) 0.0380(17) 0.0065(13) -0.0111(14) -0.0050(14)
C7 0.0441(17) 0.0339(15) 0.0213(13) 0.0001(11) -0.0072(12) -0.0161(13)
C8 0.058(2) 0.0378(17) 0.0308(15) 0.0058(13) -0.0115(15) -0.0186(16)
C9 0.094(3) 0.049(2) 0.0403(19) 0.0085(17) -0.016(2) -0.044(2)
C10 0.080(3) 0.082(3) 0.041(2) -0.007(2) 0.006(2) -0.054(3)
C11 0.051(2) 0.081(3) 0.045(2) -0.018(2) 0.0066(18) -0.031(2)
C12 0.0445(19) 0.051(2) 0.0358(17) -0.0100(15) -0.0010(14) -0.0191(16)
C13 0.066(2) 0.0262(14) 0.0279(14) -0.0004(11) -0.0144(15) -0.0153(15)
C14 0.064(3) 0.053(2) 0.0424(19) -0.0100(16) -0.0028(18) -0.030(2)
C15 0.101(4) 0.094(4) 0.057(3) -0.012(3) -0.004(3) -0.068(3)
C16 0.188(7) 0.083(4) 0.052(3) 0.012(3) -0.036(4) -0.100(5)
C17 0.166(6) 0.037(2) 0.061(3) 0.0102(19) -0.053(3) -0.043(3)
C18 0.106(3) 0.0286(17) 0.049(2) 0.0019(15) -0.037(2) -0.014(2)
C19 0.0448(18) 0.0349(16) 0.0268(14) -0.0041(12) -0.0104(13) 0.0090(13)
C20 0.057(2) 0.056(2) 0.049(2) -0.0227(18) -0.0169(18) 0.0177(18)
C21 0.069(3) 0.086(3) 0.054(3) -0.032(2) -0.012(2) 0.037(3)
C22 0.053(3) 0.093(4) 0.054(3) 0.005(2) 0.011(2) 0.028(3)
C23 0.045(2) 0.074(3) 0.072(3) 0.006(2) 0.006(2) -0.006(2)
C24 0.044(2) 0.048(2) 0.048(2) -0.0023(16) 0.0032(16) -0.0025(16)
C25 0.0346(15) 0.0314(14) 0.0239(13) 0.0007(11) -0.0108(11) -0.0078(12)
C26 0.0425(18) 0.0352(16) 0.0364(16) 0.0018(13) -0.0039(14) -0.0052(14)
C27 0.066(3) 0.043(2) 0.042(2) 0.0078(16) 0.0013(18) -0.0167(18)
C28 0.077(3) 0.0323(18) 0.045(2) 0.0083(15) -0.0161(19) -0.0066(18)
C29 0.055(2) 0.0349(18) 0.055(2) -0.0008(15) -0.0178(18) 0.0038(16)
C30 0.0401(17) 0.0366(16) 0.0355(16) -0.0016(13) -0.0093(13) -0.0054(13)
C31 0.0382(16) 0.0309(15) 0.0275(14) -0.0024(11) -0.0048(12) -0.0068(12)
C32 0.0447(19) 0.047(2) 0.0320(16) -0.0019(14) -0.0009(14) 0.0041(15)
C33 0.056(2) 0.061(3) 0.050(2) -0.0034(19) 0.0044(19) 0.016(2)
C34 0.072(3) 0.052(2) 0.047(2) -0.0161(18) 0.011(2) 0.000(2)
C35 0.069(3) 0.061(2) 0.0323(17) -0.0134(16) -0.0022(17) -0.012(2)
C36 0.056(2) 0.049(2) 0.0278(15) -0.0047(14) -0.0079(15) -0.0054(17)
C37 0.0340(15) 0.0346(15) 0.0298(14) 0.0030(12) -0.0135(12) -0.0071(12)
C38 0.0467(19) 0.048(2) 0.0430(18) -0.0059(15) -0.0172(16) -0.0104(16)
C39 0.057(2) 0.061(3) 0.069(3) -0.011(2) -0.028(2) -0.023(2)
C40 0.042(2) 0.076(3) 0.071(3) 0.004(2) -0.021(2) -0.028(2)
C41 0.039(2) 0.070(3) 0.060(2) -0.004(2) -0.0030(18) -0.0124(19)
C42 0.0417(19) 0.051(2) 0.0407(18) -0.0046(15) -0.0051(15) -0.0130(16)
C43 0.0515(18) 0.0209(12) 0.0201(12) -0.0013(10) -0.0085(12) -0.0063(12)
C44 0.0519(19) 0.0258(14) 0.0326(15) -0.0026(11) -0.0115(14) -0.0019(13)
C45 0.068(3) 0.0369(19) 0.049(2) -0.0041(15) -0.0209(19) 0.0074(17)
C46 0.104(4) 0.0245(17) 0.054(2) 0.0019(15) -0.031(2) 0.0016(19)
C47 0.098(3) 0.0268(17) 0.048(2) 0.0050(15) -0.021(2) -0.0237(19)
C48 0.059(2) 0.0291(15) 0.0392(17) 0.0026(13) -0.0152(16) -0.0162(15)
C49 0.0333(15) 0.0362(16) 0.0280(14) -0.0080(12) -0.0048(12) -0.0100(12)
C50 0.0425(19) 0.052(2) 0.0367(17) 0.0000(15) -0.0042(14) -0.0217(16)
C51 0.045(2) 0.087(3) 0.049(2) -0.004(2) 0.0030(18) -0.034(2)
C52 0.0310(18) 0.096(4) 0.062(3) -0.017(2) -0.0025(18) -0.014(2)
C53 0.0401(19) 0.067(3) 0.052(2) -0.0053(19) -0.0139(17) 0.0057(18)
C54 0.0369(17) 0.0476(19) 0.0354(16) -0.0012(14) -0.0061(14) -0.0044(14)
C55 0.0292(14) 0.0357(15) 0.0274(14) 0.0105(11) -0.0042(11) -0.0049(12)
C56 0.0419(19) 0.0424(19) 0.051(2) 0.0106(16) 0.0036(16) 0.0071(15)
C57 0.042(2) 0.080(3) 0.083(3) 0.033(3) 0.014(2) 0.023(2)
C58 0.027(2) 0.139(5) 0.083(4) 0.062(4) -0.005(2) -0.009(3)
C59 0.043(2) 0.126(5) 0.052(2) 0.037(3) -0.0187(19) -0.044(3)
C60 0.0360(17) 0.065(2) 0.0357(17) 0.0124(16) -0.0084(14) -0.0219(17)
C61 0.0365(16) 0.0359(16) 0.0274(14) -0.0038(12) -0.0097(12) -0.0057(13)
C62 0.056(2) 0.078(3) 0.0260(16) 0.0103(17) -0.0062(16) 0.007(2)
C69 0.0420(17) 0.0314(15) 0.0328(15) -0.0056(12) -0.0115(13) -0.0038(13)
C70 0.056(2) 0.0406(19) 0.060(2) -0.0247(17) -0.0139(18) -0.0110(17)
C77 0.0454(18) 0.0302(15) 0.0259(14) -0.0003(11) -0.0082(13) 0.0023(13)
C78 0.043(2) 0.053(2) 0.054(2) 0.0070(17) -0.0080(17) 0.0149(17)
C85 0.0330(15) 0.0238(13) 0.0303(14) 0.0004(11) -0.0056(12) -0.0032(11)
C86 0.0391(17) 0.0218(13) 0.0395(16) 0.0036(12) -0.0004(13) -0.0073(12)
C87 0.061(2) 0.052(2) 0.0406(19) -0.0012(16) 0.0070(17) -0.0251(19)
C88 0.064(3) 0.0293(18) 0.102(4) 0.012(2) -0.025(3) 0.0009(17)
C89 0.062(2) 0.045(2) 0.050(2) -0.0140(17) 0.0004(18) -0.0195(18)
C90 0.0404(16) 0.0264(14) 0.0261(13) -0.0010(11) -0.0075(12) -0.0059(12)
C91 0.069(3) 0.0284(16) 0.054(2) -0.0027(14) -0.0225(19) -0.0175(16)
C92 0.095(3) 0.0296(18) 0.074(3) 0.0050(18) -0.032(3) -0.020(2)
C93 0.063(3) 0.071(3) 0.081(3) 0.010(2) -0.016(2) -0.031(2)
C94 0.107(4) 0.043(2) 0.063(3) -0.0189(19) -0.036(3) -0.012(2)

loop_
_atom_type_symbol
_atom_type_description
_atom_type_scat_dispersion_real
_atom_type_scat_dispersion_imag
_atom_type_scat_source
C C 0.0033 0.0016
;
International Tables for Crystallography
(Vol. C, Tables 4.2.6.8 and 6.1.1.4)
;
H H 0.0000 0.0000
;
International Tables for Crystallography
(Vol. C, Table 6.1.1.4)
;
N N 0.0061 0.0033
;
International Tables for Crystallography
(Vol. C, Tables 4.2.6.8 and 6.1.1.4)
;
Pd Pd -0.9988 1.0072
;
International Tables for Crystallography
(Vol. C, Tables 4.2.6.8 and 6.1.1.4)
;
Si Si 0.0817 0.0704
;
International Tables for Crystallography
(Vol. C, Tables 4.2.6.8 and 6.1.1.4)
;
O O 0.0106 0.0060
;
International Tables for Crystallography
(Vol. C, Tables 4.2.6.8 and 6.1.1.4)
;

loop_
_geom_angle_atom_site_label_1
_geom_angle_atom_site_label_2
_geom_angle_atom_site_label_3
_geom_angle
_geom_angle_site_symmetry_1
_geom_angle_site_symmetry_3
_geom_angle_publ_flag
C61 Pd1 C69 98.45(12) . . ?
C61 Pd1 Si1 77.95(9) . . ?
C69 Pd1 Si1 169.73(9) . . ?
C61 Pd1 Si2 165.74(9) . . ?
C69 Pd1 Si2 83.88(9) . . ?
Si1 Pd1 Si2 101.99(3) . . ?
C61 Pd1 Pd2 128.21(9) . . ?
C69 Pd1 Pd2 133.27(9) . . ?
Si1 Pd1 Pd2 50.674(18) . . ?
Si2 Pd1 Pd2 51.790(18) . . ?
Si1 Pd2 Si2 113.40(3) . . ?
Si1 Pd2 Si5 135.83(3) . . ?
Si2 Pd2 Si5 109.48(3) . . ?
Si1 Pd2 Si4 85.95(3) . . ?
Si2 Pd2 Si4 149.09(3) . . ?
Si5 Pd2 Si4 61.05(3) . . ?
Si1 Pd2 Pd3 169.72(2) . . ?
Si2 Pd2 Pd3 56.752(19) . . ?
Si5 Pd2 Pd3 54.451(18) . . ?
Si4 Pd2 Pd3 101.762(19) . . ?
Si1 Pd2 Pd1 55.41(2) . . ?
Si2 Pd2 Pd1 58.578(19) . . ?
Si5 Pd2 Pd1 158.98(2) . . ?
Si4 Pd2 Pd1 138.44(2) . . ?
Pd3 Pd2 Pd1 115.159(9) . . ?
C77 Pd3 C85 84.07(11) . . ?
C77 Pd3 Si5 156.89(10) . . ?
C85 Pd3 Si5 91.18(7) . . ?
C77 Pd3 Si2 87.99(9) . . ?
C85 Pd3 Si2 151.13(8) . . ?
Si5 Pd3 Si2 106.15(3) . . ?
C77 Pd3 Pd2 130.53(9) . . ?
C85 Pd3 Pd2 144.89(7) . . ?
Si5 Pd3 Pd2 54.902(18) . . ?
Si2 Pd3 Pd2 52.862(18) . . ?
C77 Pd3 Pd4 109.31(9) . . ?
C85 Pd3 Pd4 44.96(7) . . ?
Si5 Pd3 Pd4 54.350(18) . . ?
Si2 Pd3 Pd4 160.13(2) . . ?
Pd2 Pd3 Pd4 107.300(9) . . ?
C85 Pd4 C25 106.10(11) . . ?
C85 Pd4 Si5 100.37(8) . . ?
C25 Pd4 Si5 152.91(7) . . ?
C85 Pd4 Si3 151.87(8) . . ?
C25 Pd4 Si3 45.82(7) . . ?
Si5 Pd4 Si3 107.42(3) . . ?
C85 Pd4 Pd5 154.00(8) . . ?
C25 Pd4 Pd5 99.83(7) . . ?
Si5 Pd4 Pd5 54.124(18) . . ?
Si3 Pd4 Pd5 54.130(18) . . ?
C85 Pd4 Pd3 55.62(8) . . ?
C25 Pd4 Pd3 149.56(7) . . ?
Si5 Pd4 Pd3 54.587(18) . . ?
Si3 Pd4 Pd3 148.56(2) . . ?
Pd5 Pd4 Pd3 99.983(9) . . ?
C90 Pd5 Si5 154.23(8) . . ?
C90 Pd5 Si3 91.43(8) . . ?
Si5 Pd5 Si3 113.81(3) . . ?
C90 Pd5 Si4 96.95(8) . . ?
Si5 Pd5 Si4 61.12(3) . . ?
Si3 Pd5 Si4 159.58(3) . . ?
C90 Pd5 Pd4 150.34(8) . . ?
Si5 Pd5 Pd4 55.419(18) . . ?
Si3 Pd5 Pd4 59.33(2) . . ?
Si4 Pd5 Pd4 109.228(19) . . ?
C1 Si1 C7 109.43(14) . . ?
C1 Si1 Pd2 120.27(10) . . ?
C7 Si1 Pd2 124.31(10) . . ?
C1 Si1 Pd1 107.44(9) . . ?
C7 Si1 Pd1 114.53(10) . . ?
Pd2 Si1 Pd1 73.91(2) . . ?
C13 Si2 C19 111.50(16) . . ?
C13 Si2 Pd2 132.57(12) . . ?
C19 Si2 Pd2 115.90(11) . . ?
C13 Si2 Pd3 95.33(10) . . ?
C19 Si2 Pd3 110.11(10) . . ?
Pd2 Si2 Pd3 70.39(2) . . ?
C13 Si2 Pd1 108.03(10) . . ?
C19 Si2 Pd1 91.61(9) . . ?
Pd2 Si2 Pd1 69.63(2) . . ?
Pd3 Si2 Pd1 139.72(3) . . ?
C37 Si3 C31 107.52(14) . . ?
C37 Si3 C25 103.77(13) . . ?
C31 Si3 C25 103.65(13) . . ?
C37 Si3 Pd5 100.29(9) . . ?
C31 Si3 Pd5 111.42(10) . . ?
C25 Si3 Pd5 128.48(9) . . ?
C37 Si3 Pd4 123.81(10) . . ?
C31 Si3 Pd4 128.43(10) . . ?
C25 Si3 Pd4 62.15(8) . . ?
Pd5 Si3 Pd4 66.54(2) . . ?
C43 Si4 C49 112.66(14) . . ?
C43 Si4 Pd2 122.56(9) . . ?
C49 Si4 Pd2 99.05(9) . . ?
C43 Si4 Si5 130.47(11) . . ?
C49 Si4 Si5 115.76(10) . . ?
Pd2 Si4 Si5 58.84(2) . . ?
C43 Si4 Pd5 106.69(9) . . ?
C49 Si4 Pd5 98.58(9) . . ?
Pd2 Si4 Pd5 114.56(3) . . ?
Si5 Si4 Pd5 56.68(2) . . ?
C55 Si5 Pd5 110.22(11) . . ?
C55 Si5 Pd4 115.95(9) . . ?
Pd5 Si5 Pd4 70.46(2) . . ?
C55 Si5 Pd3 120.49(10) . . ?
Pd5 Si5 Pd3 125.72(3) . . ?
Pd4 Si5 Pd3 71.06(2) . . ?
C55 Si5 Pd2 98.34(10) . . ?
Pd5 Si5 Pd2 121.21(3) . . ?
Pd4 Si5 Pd2 137.86(3) . . ?
Pd3 Si5 Pd2 70.65(2) . . ?
C55 Si5 Si4 109.34(9) . . ?
Pd5 Si5 Si4 62.20(3) . . ?
Pd4 Si5 Si4 122.81(4) . . ?
Pd3 Si5 Si4 113.10(4) . . ?
Pd2 Si5 Si4 60.11(2) . . ?
C97 O1 C96 126.0(6) . . ?
C61 N1 C62 175.3(4) . . ?
C69 N2 C70 179.9(4) . . ?
C77 N3 C78 172.7(4) . . ?
C85 N4 C86 167.7(3) . . ?
C90 N5 C91 171.1(3) . . ?
C6 C1 C2 116.6(3) . . ?
C6 C1 Si1 124.4(2) . . ?
C2 C1 Si1 118.9(2) . . ?
C3 C2 C1 121.9(3) . . ?
C3 C2 H2 119.0 . . ?
C1 C2 H2 119.0 . . ?
C4 C3 C2 119.6(4) . . ?
C4 C3 H3 120.2 . . ?
C2 C3 H3 120.2 . . ?
C3 C4 C5 120.3(3) . . ?
C3 C4 H4 119.8 . . ?
C5 C4 H4 119.8 . . ?
C4 C5 C6 119.9(3) . . ?
C4 C5 H5 120.0 . . ?
C6 C5 H5 120.0 . . ?
C5 C6 C1 121.7(3) . . ?
C5 C6 H6 119.2 . . ?
C1 C6 H6 119.2 . . ?
C8 C7 C12 117.4(3) . . ?
C8 C7 Si1 124.1(3) . . ?
C12 C7 Si1 118.3(2) . . ?
C9 C8 C7 120.7(4) . . ?
C9 C8 H8 119.7 . . ?
C7 C8 H8 119.7 . . ?
C10 C9 C8 120.3(4) . . ?
C10 C9 H9 119.9 . . ?
C8 C9 H9 119.9 . . ?
C11 C10 C9 120.4(4) . . ?
C11 C10 H10 119.8 . . ?
C9 C10 H10 119.8 . . ?
C10 C11 C12 120.4(4) . . ?
C10 C11 H11 119.8 . . ?
C12 C11 H11 119.8 . . ?
C11 C12 C7 120.8(4) . . ?
C11 C12 H12 119.6 . . ?
C7 C12 H12 119.6 . . ?
C14 C13 C18 117.0(4) . . ?
C14 C13 Si2 119.0(3) . . ?
C18 C13 Si2 123.9(3) . . ?
C13 C14 C15 121.8(5) . . ?
C13 C14 H14 119.1 . . ?
C15 C14 H14 119.1 . . ?
C16 C15 C14 119.1(6) . . ?
C16 C15 H15 120.5 . . ?
C14 C15 H15 120.5 . . ?
C17 C16 C15 120.2(4) . . ?
C17 C16 H16 119.9 . . ?
C15 C16 H16 119.9 . . ?
C16 C17 C18 119.9(5) . . ?
C16 C17 H17 120.0 . . ?
C18 C17 H17 120.0 . . ?
C17 C18 C13 121.8(5) . . ?
C17 C18 H18 119.1 . . ?
C13 C18 H18 119.1 . . ?
C24 C19 C20 116.7(3) . . ?
C24 C19 Si2 117.9(2) . . ?
C20 C19 Si2 125.0(3) . . ?
C21 C20 C19 121.1(4) . . ?
C21 C20 H20 119.5 . . ?
C19 C20 H20 119.5 . . ?
C22 C21 C20 120.6(4) . . ?
C22 C21 H21 119.7 . . ?
C20 C21 H21 119.7 . . ?
C21 C22 C23 119.7(4) . . ?
C21 C22 H22 120.2 . . ?
C23 C22 H22 120.2 . . ?
C22 C23 C24 120.1(5) . . ?
C22 C23 H23 119.9 . . ?
C24 C23 H23 119.9 . . ?
C19 C24 C23 121.8(4) . . ?
C19 C24 H24 119.1 . . ?
C23 C24 H24 119.1 . . ?
C30 C25 C26 115.8(3) . . ?
C30 C25 Si3 122.6(2) . . ?
C26 C25 Si3 121.5(2) . . ?
C30 C25 Pd4 89.72(19) . . ?
C26 C25 Pd4 107.0(2) . . ?
Si3 C25 Pd4 72.02(9) . . ?
C27 C26 C25 122.1(3) . . ?
C27 C26 H26 119.0 . . ?
C25 C26 H26 119.0 . . ?
C28 C27 C26 120.2(4) . . ?
C28 C27 H27 119.9 . . ?
C26 C27 H27 119.9 . . ?
C29 C28 C27 119.8(3) . . ?
C29 C28 H28 120.1 . . ?
C27 C28 H28 120.1 . . ?
C28 C29 C30 119.9(3) . . ?
C28 C29 H29 120.0 . . ?
C30 C29 H29 120.0 . . ?
C29 C30 C25 122.1(3) . . ?
C29 C30 H30 118.9 . . ?
C25 C30 H30 118.9 . . ?
C32 C31 C36 116.7(3) . . ?
C32 C31 Si3 120.8(2) . . ?
C36 C31 Si3 122.4(3) . . ?
C31 C32 C33 121.9(3) . . ?
C31 C32 H32 119.0 . . ?
C33 C32 H32 119.0 . . ?
C34 C33 C32 120.0(4) . . ?
C34 C33 H33 120.0 . . ?
C32 C33 H33 120.0 . . ?
C33 C34 C35 119.4(4) . . ?
C33 C34 H34 120.3 . . ?
C35 C34 H34 120.3 . . ?
C34 C35 C36 120.7(4) . . ?
C34 C35 H35 119.7 . . ?
C36 C35 H35 119.7 . . ?
C35 C36 C31 121.2(4) . . ?
C35 C36 H36 119.4 . . ?
C31 C36 H36 119.4 . . ?
C42 C37 C38 116.1(3) . . ?
C42 C37 Si3 119.9(2) . . ?
C38 C37 Si3 123.8(3) . . ?
C39 C38 C37 121.5(4) . . ?
C39 C38 H38 119.3 . . ?
C37 C38 H38 119.3 . . ?
C40 C39 C38 120.5(4) . . ?
C40 C39 H39 119.8 . . ?
C38 C39 H39 119.8 . . ?
C41 C40 C39 119.2(4) . . ?
C41 C40 H40 120.4 . . ?
C39 C40 H40 120.4 . . ?
C40 C41 C42 120.2(4) . . ?
C40 C41 H41 119.9 . . ?
C42 C41 H41 119.9 . . ?
C37 C42 C41 122.5(4) . . ?
C37 C42 H42 118.7 . . ?
C41 C42 H42 118.7 . . ?
C44 C43 C48 117.1(3) . . ?
C44 C43 Si4 119.4(2) . . ?
C48 C43 Si4 123.5(3) . . ?
C43 C44 C45 121.7(3) . . ?
C43 C44 H44 119.2 . . ?
C45 C44 H44 119.2 . . ?
C46 C45 C44 119.5(4) . . ?
C46 C45 H45 120.2 . . ?
C44 C45 H45 120.2 . . ?
C47 C46 C45 119.5(3) . . ?
C47 C46 H46 120.2 . . ?
C45 C46 H46 120.2 . . ?
C46 C47 C48 120.9(4) . . ?
C46 C47 H47 119.5 . . ?
C48 C47 H47 119.5 . . ?
C47 C48 C43 121.2(4) . . ?
C47 C48 H48 119.4 . . ?
C43 C48 H48 119.4 . . ?
C50 C49 C54 116.4(3) . . ?
C50 C49 Si4 125.3(3) . . ?
C54 C49 Si4 118.3(2) . . ?
C51 C50 C49 121.7(4) . . ?
C51 C50 H50 119.2 . . ?
C49 C50 H50 119.2 . . ?
C52 C51 C50 120.9(4) . . ?
C52 C51 H51 119.5 . . ?
C50 C51 H51 119.5 . . ?
C51 C52 C53 119.0(4) . . ?
C51 C52 H52 120.5 . . ?
C53 C52 H52 120.5 . . ?
C52 C53 C54 120.5(4) . . ?
C52 C53 H53 119.8 . . ?
C54 C53 H53 119.8 . . ?
C53 C54 C49 121.5(3) . . ?
C53 C54 H54 119.2 . . ?
C49 C54 H54 119.2 . . ?
C60 C55 C56 117.4(3) . . ?
C60 C55 Si5 121.0(3) . . ?
C56 C55 Si5 121.4(3) . . ?
C57 C56 C55 121.3(5) . . ?
C57 C56 H56 119.4 . . ?
C55 C56 H56 119.4 . . ?
C58 C57 C56 119.8(5) . . ?
C58 C57 H57 120.1 . . ?
C56 C57 H57 120.1 . . ?
C59 C58 C57 120.4(4) . . ?
C59 C58 H58 119.8 . . ?
C57 C58 H58 119.8 . . ?
C58 C59 C60 119.8(5) . . ?
C58 C59 H59 120.1 . . ?
C60 C59 H59 120.1 . . ?
C55 C60 C59 121.3(4) . . ?
C55 C60 H60 119.4 . . ?
C59 C60 H60 119.4 . . ?
N1 C61 Pd1 173.2(3) . . ?
C65 C62 C67 128.7(7) . . ?
C65 C62 N1 109.1(6) . . ?
C67 C62 N1 113.3(5) . . ?
C65 C62 C63 128.8(7) . . ?
C67 C62 C63 65.6(6) . . ?
N1 C62 C63 104.1(5) . . ?
C65 C62 C68 22.5(5) . . ?
C67 C62 C68 114.3(6) . . ?
N1 C62 C68 107.0(4) . . ?
C63 C62 C68 145.1(6) . . ?
C65 C62 C66 80.6(7) . . ?
C67 C62 C66 111.7(6) . . ?
N1 C62 C66 107.3(4) . . ?
C63 C62 C66 52.5(5) . . ?
C68 C62 C66 102.5(5) . . ?
C65 C62 C64 112.4(7) . . ?
C67 C62 C64 33.7(5) . . ?
N1 C62 C64 99.9(5) . . ?
C63 C62 C64 98.6(6) . . ?
C68 C62 C64 91.3(5) . . ?
C66 C62 C64 144.0(5) . . ?
C66 C63 C62 68.9(7) . . ?
C66 C63 C67 116.0(9) . . ?
C62 C63 C67 54.0(6) . . ?
C67 C64 C62 54.8(8) . . ?
C68 C65 C62 99.1(17) . . ?
C68 C65 C66 151.5(18) . . ?
C62 C65 C66 55.2(5) . . ?
C63 C66 C62 58.6(6) . . ?
C63 C66 C65 100.2(8) . . ?
C62 C66 C65 44.2(4) . . ?
C64 C67 C62 91.5(10) . . ?
C64 C67 C63 149.5(13) . . ?
C62 C67 C63 60.4(6) . . ?
C65 C68 C62 58.4(14) . . ?
N2 C69 Pd1 170.2(3) . . ?
N2 C70 C74 108.5(6) . . ?
N2 C70 C73 107.7(4) . . ?
C74 C70 C73 132.4(7) . . ?
N2 C70 C76 106.1(5) . . ?
C74 C70 C76 115.0(7) . . ?
C73 C70 C76 23.6(5) . . ?
N2 C70 C71 107.1(5) . . ?
C74 C70 C71 21.3(6) . . ?
C73 C70 C71 116.8(6) . . ?
C76 C70 C71 96.1(7) . . ?
N2 C70 C72 105.1(6) . . ?
C74 C70 C72 86.6(7) . . ?
C73 C70 C72 112.2(7) . . ?
C76 C70 C72 133.0(7) . . ?
C71 C70 C72 107.2(7) . . ?
N2 C70 C75 105.7(5) . . ?
C74 C70 C75 107.2(7) . . ?
C73 C70 C75 91.4(6) . . ?
C76 C70 C75 113.9(7) . . ?
C71 C70 C75 126.4(6) . . ?
C72 C70 C75 22.3(6) . . ?
C74 C71 C70 70(2) . . ?
C75 C72 C70 78(2) . . ?
C76 C73 C70 81.2(16) . . ?
C71 C74 C70 89(2) . . ?
C72 C75 C70 79(2) . . ?
C73 C76 C70 75.2(15) . . ?
N3 C77 Pd3 166.1(3) . . ?
N3 C78 C79 110.5(4) . . ?
N3 C78 C81 107.9(5) . . ?
C79 C78 C81 112.9(6) . . ?
N3 C78 C83 109.4(8) . . ?
C79 C78 C83 83.2(9) . . ?
C81 C78 C83 130.1(9) . . ?
N3 C78 C80 104.3(4) . . ?
C79 C78 C80 111.2(5) . . ?
C81 C78 C80 109.6(6) . . ?
C83 C78 C80 28.9(7) . . ?
N3 C78 C84 106.7(6) . . ?
C79 C78 C84 131.1(7) . . ?
C81 C78 C84 22.6(6) . . ?
C83 C78 C84 113.1(10) . . ?
C80 C78 C84 88.6(7) . . ?
N3 C78 C82 99.2(7) . . ?
C79 C78 C82 28.9(6) . . ?
C81 C78 C82 93.0(8) . . ?
C83 C78 C82 112.1(11) . . ?
C80 C78 C82 139.9(8) . . ?
C84 C78 C82 115.2(9) . . ?
C82 C79 C78 90.3(16) . . ?
C82 C79 C83 139.0(17) . . ?
C78 C79 C83 48.7(7) . . ?
C83 C80 C78 69.1(16) . . ?
C84 C81 C78 87(2) . . ?
C79 C82 C78 60.8(14) . . ?
C80 C83 C78 82.0(18) . . ?
C80 C83 C79 128(2) . . ?
C78 C83 C79 48.1(6) . . ?
C81 C84 C78 71(2) . . ?
N4 C85 Pd4 150.1(3) . . ?
N4 C85 Pd3 130.0(2) . . ?
Pd4 C85 Pd3 79.42(10) . . ?
N4 C86 C87 107.4(3) . . ?
N4 C86 C89 107.5(3) . . ?
C87 C86 C89 111.2(3) . . ?
N4 C86 C88 107.9(3) . . ?
C87 C86 C88 111.1(3) . . ?
C89 C86 C88 111.5(3) . . ?
C86 C87 H87A 109.5 . . ?
C86 C87 H87B 109.5 . . ?
H87A C87 H87B 109.5 . . ?
C86 C87 H87C 109.5 . . ?
H87A C87 H87C 109.5 . . ?
H87B C87 H87C 109.5 . . ?
C86 C88 H88A 109.5 . . ?
C86 C88 H88B 109.5 . . ?
H88A C88 H88B 109.5 . . ?
C86 C88 H88C 109.5 . . ?
H88A C88 H88C 109.5 . . ?
H88B C88 H88C 109.5 . . ?
C86 C89 H89A 109.5 . . ?
C86 C89 H89B 109.5 . . ?
H89A C89 H89B 109.5 . . ?
C86 C89 H89C 109.5 . . ?
H89A C89 H89C 109.5 . . ?
H89B C89 H89C 109.5 . . ?
N5 C90 Pd5 176.1(3) . . ?
N5 C91 C93 107.1(3) . . ?
N5 C91 C94 107.3(3) . . ?
C93 C91 C94 111.8(4) . . ?
N5 C91 C92 107.9(3) . . ?
C93 C91 C92 111.0(4) . . ?
C94 C91 C92 111.5(4) . . ?
C91 C92 H92A 109.5 . . ?
C91 C92 H92B 109.5 . . ?
H92A C92 H92B 109.5 . . ?
C91 C92 H92C 109.5 . . ?
H92A C92 H92C 109.5 . . ?
H92B C92 H92C 109.5 . . ?
C91 C93 H93A 109.5 . . ?
C91 C93 H93B 109.5 . . ?
H93A C93 H93B 109.5 . . ?
C91 C93 H93C 109.5 . . ?
H93A C93 H93C 109.5 . . ?
H93B C93 H93C 109.5 . . ?
C91 C94 H94A 109.5 . . ?
C91 C94 H94B 109.5 . . ?
H94A C94 H94B 109.5 . . ?
C91 C94 H94C 109.5 . . ?
H94A C94 H94C 109.5 . . ?
H94B C94 H94C 109.5 . . ?
C95 C96 O1 111.7(8) . . ?
O1 C97 C98 114.2(8) . . ?

loop_
_geom_bond_atom_site_label_1
_geom_bond_atom_site_label_2
_geom_bond_distance
_geom_bond_site_symmetry_2
_geom_bond_publ_flag
Pd1 C61 1.992(3) . ?
Pd1 C69 2.037(3) . ?
Pd1 Si1 2.3917(8) . ?
Pd1 Si2 2.5410(8) . ?
Pd1 Pd2 2.7914(3) . ?
Pd2 Si1 2.2473(7) . ?
Pd2 Si2 2.3397(8) . ?
Pd2 Si5 2.3974(7) . ?
Pd2 Si4 2.4288(8) . ?
Pd2 Pd3 2.7646(3) . ?
Pd3 C77 2.006(3) . ?
Pd3 C85 2.323(3) . ?
Pd3 Si5 2.3841(7) . ?
Pd3 Si2 2.4545(8) . ?
Pd3 Pd4 2.7670(3) . ?
Pd4 C85 1.989(3) . ?
Pd4 C25 2.371(3) . ?
Pd4 Si5 2.3771(7) . ?
Pd4 Si3 2.5509(8) . ?
Pd4 Pd5 2.7208(3) . ?
Pd5 C90 1.985(3) . ?
Pd5 Si5 2.3394(7) . ?
Pd5 Si3 2.4034(8) . ?
Pd5 Si4 2.4766(8) . ?
Si1 C1 1.879(3) . ?
Si1 C7 1.879(3) . ?
Si2 C13 1.892(3) . ?
Si2 C19 1.895(3) . ?
Si3 C37 1.890(3) . ?
Si3 C31 1.898(3) . ?
Si3 C25 1.923(3) . ?
Si4 C43 1.884(3) . ?
Si4 C49 1.894(3) . ?
Si4 Si5 2.4514(11) . ?
Si5 C55 1.890(3) . ?
O1 C97 1.372(10) . ?
O1 C96 1.577(10) . ?
N1 C61 1.139(4) . ?
N1 C62 1.460(4) . ?
N2 C69 1.143(4) . ?
N2 C70 1.457(4) . ?
N3 C77 1.144(4) . ?
N3 C78 1.451(4) . ?
N4 C85 1.148(4) . ?
N4 C86 1.455(4) . ?
N5 C90 1.145(4) . ?
N5 C91 1.456(4) . ?
C1 C6 1.392(4) . ?
C1 C2 1.399(5) . ?
C2 C3 1.389(5) . ?
C2 H2 0.9300 . ?
C3 C4 1.372(5) . ?
C3 H3 0.9300 . ?
C4 C5 1.371(6) . ?
C4 H4 0.9300 . ?
C5 C6 1.390(5) . ?
C5 H5 0.9300 . ?
C6 H6 0.9300 . ?
C7 C8 1.395(4) . ?
C7 C12 1.399(5) . ?
C8 C9 1.393(5) . ?
C8 H8 0.9300 . ?
C9 C10 1.364(7) . ?
C9 H9 0.9300 . ?
C10 C11 1.357(7) . ?
C10 H10 0.9300 . ?
C11 C12 1.388(5) . ?
C11 H11 0.9300 . ?
C12 H12 0.9300 . ?
C13 C14 1.378(5) . ?
C13 C18 1.394(5) . ?
C14 C15 1.388(6) . ?
C14 H14 0.9300 . ?
C15 C16 1.388(9) . ?
C15 H15 0.9300 . ?
C16 C17 1.358(9) . ?
C16 H16 0.9300 . ?
C17 C18 1.378(6) . ?
C17 H17 0.9300 . ?
C18 H18 0.9300 . ?
C19 C24 1.381(5) . ?
C19 C20 1.394(5) . ?
C20 C21 1.382(6) . ?
C20 H20 0.9300 . ?
C21 C22 1.363(8) . ?
C21 H21 0.9300 . ?
C22 C23 1.359(7) . ?
C22 H22 0.9300 . ?
C23 C24 1.385(5) . ?
C23 H23 0.9300 . ?
C24 H24 0.9300 . ?
C25 C30 1.396(4) . ?
C25 C26 1.404(4) . ?
C26 C27 1.383(5) . ?
C26 H26 0.9300 . ?
C27 C28 1.370(6) . ?
C27 H27 0.9300 . ?
C28 C29 1.374(6) . ?
C28 H28 0.9300 . ?
C29 C30 1.389(5) . ?
C29 H29 0.9300 . ?
C30 H30 0.9300 . ?
C31 C32 1.375(4) . ?
C31 C36 1.397(4) . ?
C32 C33 1.392(5) . ?
C32 H32 0.9300 . ?
C33 C34 1.364(6) . ?
C33 H33 0.9300 . ?
C34 C35 1.364(6) . ?
C34 H34 0.9300 . ?
C35 C36 1.382(5) . ?
C35 H35 0.9300 . ?
C36 H36 0.9300 . ?
C37 C42 1.388(5) . ?
C37 C38 1.390(5) . ?
C38 C39 1.385(5) . ?
C38 H38 0.9300 . ?
C39 C40 1.382(6) . ?
C39 H39 0.9300 . ?
C40 C41 1.354(6) . ?
C40 H40 0.9300 . ?
C41 C42 1.383(5) . ?
C41 H41 0.9300 . ?
C42 H42 0.9300 . ?
C43 C44 1.389(5) . ?
C43 C48 1.393(4) . ?
C44 C45 1.390(4) . ?
C44 H44 0.9300 . ?
C45 C46 1.385(6) . ?
C45 H45 0.9300 . ?
C46 C47 1.363(6) . ?
C46 H46 0.9300 . ?
C47 C48 1.380(5) . ?
C47 H47 0.9300 . ?
C48 H48 0.9300 . ?
C49 C50 1.396(5) . ?
C49 C54 1.397(4) . ?
C50 C51 1.378(5) . ?
C50 H50 0.9300 . ?
C51 C52 1.370(6) . ?
C51 H51 0.9300 . ?
C52 C53 1.374(6) . ?
C52 H52 0.9300 . ?
C53 C54 1.388(5) . ?
C53 H53 0.9300 . ?
C54 H54 0.9300 . ?
C55 C60 1.386(5) . ?
C55 C56 1.395(5) . ?
C56 C57 1.382(6) . ?
C56 H56 0.9300 . ?
C57 C58 1.364(9) . ?
C57 H57 0.9300 . ?
C58 C59 1.375(8) . ?
C58 H58 0.9300 . ?
C59 C60 1.381(5) . ?
C59 H59 0.9300 . ?
C60 H60 0.9300 . ?
C62 C65 1.399(12) . ?
C62 C67 1.400(10) . ?
C62 C63 1.505(12) . ?
C62 C68 1.621(9) . ?
C62 C66 1.647(10) . ?
C62 C64 1.713(11) . ?
C63 C66 1.400(14) . ?
C63 C67 1.576(15) . ?
C64 C67 0.951(12) . ?
C65 C68 0.628(12) . ?
C65 C66 1.979(15) . ?
C70 C74 1.468(13) . ?
C70 C73 1.516(10) . ?
C70 C76 1.549(11) . ?
C70 C71 1.562(12) . ?
C70 C72 1.575(15) . ?
C70 C75 1.569(12) . ?
C71 C74 0.567(15) . ?
C72 C75 0.608(16) . ?
C73 C76 0.627(12) . ?
C78 C79 1.482(9) . ?
C78 C81 1.513(10) . ?
C78 C83 1.50(2) . ?
C78 C80 1.586(9) . ?
C78 C84 1.601(17) . ?
C78 C82 1.697(19) . ?
C79 C82 0.821(18) . ?
C79 C83 1.98(2) . ?
C80 C83 0.774(19) . ?
C81 C84 0.617(17) . ?
C86 C87 1.503(5) . ?
C86 C89 1.511(5) . ?
C86 C88 1.515(5) . ?
C87 H87A 0.9600 . ?
C87 H87B 0.9600 . ?
C87 H87C 0.9600 . ?
C88 H88A 0.9600 . ?
C88 H88B 0.9600 . ?
C88 H88C 0.9600 . ?
C89 H89A 0.9600 . ?
C89 H89B 0.9600 . ?
C89 H89C 0.9600 . ?
C91 C93 1.500(6) . ?
C91 C94 1.519(6) . ?
C91 C92 1.518(5) . ?
C92 H92A 0.9600 . ?
C92 H92B 0.9600 . ?
C92 H92C 0.9600 . ?
C93 H93A 0.9600 . ?
C93 H93B 0.9600 . ?
C93 H93C 0.9600 . ?
C94 H94A 0.9600 . ?
C94 H94B 0.9600 . ?
C94 H94C 0.9600 . ?
C95 C96 1.309(12) . ?
C97 C98 1.489(13) . ?

loop_
_geom_torsion_atom_site_label_1
_geom_torsion_atom_site_label_2
_geom_torsion_atom_site_label_3
_geom_torsion_atom_site_label_4
_geom_torsion
_geom_torsion_site_symmetry_1
_geom_torsion_site_symmetry_2
_geom_torsion_site_symmetry_3
_geom_torsion_site_symmetry_4
_geom_torsion_publ_flag
C7 Si1 C1 C6 -21.9(3) . . . . ?
Pd2 Si1 C1 C6 -175.8(2) . . . . ?
Pd1 Si1 C1 C6 103.0(3) . . . . ?
C7 Si1 C1 C2 161.4(2) . . . . ?
Pd2 Si1 C1 C2 7.5(3) . . . . ?
Pd1 Si1 C1 C2 -73.7(2) . . . . ?
C6 C1 C2 C3 0.9(5) . . . . ?
Si1 C1 C2 C3 177.8(3) . . . . ?
C1 C2 C3 C4 -0.7(6) . . . . ?
C2 C3 C4 C5 0.5(6) . . . . ?
C3 C4 C5 C6 -0.4(6) . . . . ?
C4 C5 C6 C1 0.6(6) . . . . ?
C2 C1 C6 C5 -0.8(5) . . . . ?
Si1 C1 C6 C5 -177.5(3) . . . . ?
C1 Si1 C7 C8 -35.5(3) . . . . ?
Pd2 Si1 C7 C8 117.1(2) . . . . ?
Pd1 Si1 C7 C8 -156.2(2) . . . . ?
C1 Si1 C7 C12 149.9(2) . . . . ?
Pd2 Si1 C7 C12 -57.5(3) . . . . ?
Pd1 Si1 C7 C12 29.2(3) . . . . ?
C12 C7 C8 C9 -0.6(5) . . . . ?
Si1 C7 C8 C9 -175.2(3) . . . . ?
C7 C8 C9 C10 0.1(5) . . . . ?
C8 C9 C10 C11 0.4(6) . . . . ?
C9 C10 C11 C12 -0.3(6) . . . . ?
C10 C11 C12 C7 -0.3(6) . . . . ?
C8 C7 C12 C11 0.7(5) . . . . ?
Si1 C7 C12 C11 175.7(3) . . . . ?
C19 Si2 C13 C14 154.7(3) . . . . ?
Pd2 Si2 C13 C14 -23.1(3) . . . . ?
Pd3 Si2 C13 C14 -91.2(3) . . . . ?
Pd1 Si2 C13 C14 55.5(3) . . . . ?
C19 Si2 C13 C18 -29.8(3) . . . . ?
Pd2 Si2 C13 C18 152.4(2) . . . . ?
Pd3 Si2 C13 C18 84.3(3) . . . . ?
Pd1 Si2 C13 C18 -129.0(3) . . . . ?
C18 C13 C14 C15 -2.1(5) . . . . ?
Si2 C13 C14 C15 173.7(3) . . . . ?
C13 C14 C15 C16 2.7(6) . . . . ?
C14 C15 C16 C17 -0.8(7) . . . . ?
C15 C16 C17 C18 -1.7(7) . . . . ?
C16 C17 C18 C13 2.3(7) . . . . ?
C14 C13 C18 C17 -0.5(5) . . . . ?
Si2 C13 C18 C17 -176.0(3) . . . . ?
C13 Si2 C19 C24 160.8(3) . . . . ?
Pd2 Si2 C19 C24 -21.0(3) . . . . ?
Pd3 Si2 C19 C24 56.3(3) . . . . ?
Pd1 Si2 C19 C24 -89.1(3) . . . . ?
C13 Si2 C19 C20 -25.9(3) . . . . ?
Pd2 Si2 C19 C20 152.2(3) . . . . ?
Pd3 Si2 C19 C20 -130.4(3) . . . . ?
Pd1 Si2 C19 C20 84.2(3) . . . . ?
C24 C19 C20 C21 1.6(6) . . . . ?
Si2 C19 C20 C21 -171.7(3) . . . . ?
C19 C20 C21 C22 -1.1(7) . . . . ?
C20 C21 C22 C23 -0.1(7) . . . . ?
C21 C22 C23 C24 0.8(7) . . . . ?
C20 C19 C24 C23 -0.9(6) . . . . ?
Si2 C19 C24 C23 172.9(3) . . . . ?
C22 C23 C24 C19 -0.2(7) . . . . ?
C30 C25 C26 C27 -2.2(5) . . . . ?
Si3 C25 C26 C27 -179.3(3) . . . . ?
Pd4 C25 C26 C27 -100.4(3) . . . . ?
C25 C26 C27 C28 0.7(6) . . . . ?
C26 C27 C28 C29 0.8(6) . . . . ?
C27 C28 C29 C30 -0.7(6) . . . . ?
C28 C29 C30 C25 -0.9(5) . . . . ?
C26 C25 C30 C29 2.3(5) . . . . ?
Si3 C25 C30 C29 179.4(3) . . . . ?
Pd4 C25 C30 C29 111.1(3) . . . . ?
C37 Si3 C31 C32 -115.8(3) . . . . ?
C25 Si3 C31 C32 134.7(3) . . . . ?
Pd5 Si3 C31 C32 -6.9(3) . . . . ?
Pd4 Si3 C31 C32 69.6(3) . . . . ?
C37 Si3 C31 C36 62.3(3) . . . . ?
C25 Si3 C31 C36 -47.2(3) . . . . ?
Pd5 Si3 C31 C36 171.3(3) . . . . ?
Pd4 Si3 C31 C36 -112.3(3) . . . . ?
C36 C31 C32 C33 -1.8(5) . . . . ?
Si3 C31 C32 C33 176.5(3) . . . . ?
C31 C32 C33 C34 1.3(7) . . . . ?
C32 C33 C34 C35 -0.7(7) . . . . ?
C33 C34 C35 C36 0.6(7) . . . . ?
C34 C35 C36 C31 -1.1(6) . . . . ?
C32 C31 C36 C35 1.7(5) . . . . ?
Si3 C31 C36 C35 -176.5(3) . . . . ?
C31 Si3 C37 C42 175.9(3) . . . . ?
C25 Si3 C37 C42 -74.7(3) . . . . ?
Pd5 Si3 C37 C42 59.4(3) . . . . ?
Pd4 Si3 C37 C42 -9.2(3) . . . . ?
C31 Si3 C37 C38 1.2(3) . . . . ?
C25 Si3 C37 C38 110.6(3) . . . . ?
Pd5 Si3 C37 C38 -115.3(3) . . . . ?
Pd4 Si3 C37 C38 176.1(2) . . . . ?
C42 C37 C38 C39 -0.2(5) . . . . ?
Si3 C37 C38 C39 174.7(3) . . . . ?
C37 C38 C39 C40 0.9(6) . . . . ?
C38 C39 C40 C41 -0.3(7) . . . . ?
C39 C40 C41 C42 -1.0(7) . . . . ?
C38 C37 C42 C41 -1.1(5) . . . . ?
Si3 C37 C42 C41 -176.2(3) . . . . ?
C40 C41 C42 C37 1.7(6) . . . . ?
C49 Si4 C43 C44 -162.0(2) . . . . ?
Pd2 Si4 C43 C44 -44.0(3) . . . . ?
Si5 Si4 C43 C44 30.8(3) . . . . ?
Pd5 Si4 C43 C44 90.9(2) . . . . ?
C49 Si4 C43 C48 19.8(3) . . . . ?
Pd2 Si4 C43 C48 137.8(2) . . . . ?
Si5 Si4 C43 C48 -147.4(2) . . . . ?
Pd5 Si4 C43 C48 -87.3(3) . . . . ?
C48 C43 C44 C45 -3.2(5) . . . . ?
Si4 C43 C44 C45 178.5(3) . . . . ?
C43 C44 C45 C46 0.2(5) . . . . ?
C44 C45 C46 C47 2.2(6) . . . . ?
C45 C46 C47 C48 -1.5(6) . . . . ?
C46 C47 C48 C43 -1.6(6) . . . . ?
C44 C43 C48 C47 3.9(5) . . . . ?
Si4 C43 C48 C47 -177.9(3) . . . . ?
C43 Si4 C49 C50 24.3(3) . . . . ?
Pd2 Si4 C49 C50 -106.8(3) . . . . ?
Si5 Si4 C49 C50 -166.5(2) . . . . ?
Pd5 Si4 C49 C50 136.5(3) . . . . ?
C43 Si4 C49 C54 -158.7(2) . . . . ?
Pd2 Si4 C49 C54 70.2(2) . . . . ?
Si5 Si4 C49 C54 10.5(3) . . . . ?
Pd5 Si4 C49 C54 -46.5(3) . . . . ?
C54 C49 C50 C51 1.4(5) . . . . ?
Si4 C49 C50 C51 178.4(3) . . . . ?
C49 C50 C51 C52 -0.4(6) . . . . ?
C50 C51 C52 C53 -0.8(7) . . . . ?
C51 C52 C53 C54 0.9(7) . . . . ?
C52 C53 C54 C49 0.2(6) . . . . ?
C50 C49 C54 C53 -1.3(5) . . . . ?
Si4 C49 C54 C53 -178.6(3) . . . . ?
Pd5 Si5 C55 C60 175.1(2) . . . . ?
Pd4 Si5 C55 C60 97.6(2) . . . . ?
Pd3 Si5 C55 C60 15.2(3) . . . . ?
Pd2 Si5 C55 C60 -57.2(2) . . . . ?
Si4 Si5 C55 C60 -118.3(2) . . . . ?
Pd5 Si5 C55 C56 -9.0(3) . . . . ?
Pd4 Si5 C55 C56 -86.4(3) . . . . ?
Pd3 Si5 C55 C56 -168.8(2) . . . . ?
Pd2 Si5 C55 C56 118.8(3) . . . . ?
Si4 Si5 C55 C56 57.6(3) . . . . ?
C60 C55 C56 C57 1.8(5) . . . . ?
Si5 C55 C56 C57 -174.2(3) . . . . ?
C55 C56 C57 C58 0.0(6) . . . . ?
C56 C57 C58 C59 -1.5(7) . . . . ?
C57 C58 C59 C60 1.1(7) . . . . ?
C56 C55 C60 C59 -2.3(5) . . . . ?
Si5 C55 C60 C59 173.8(3) . . . . ?
C58 C59 C60 C55 0.9(6) . . . . ?
C65 C62 C63 C66 28.3(10) . . . . ?
C67 C62 C63 C66 149.3(8) . . . . ?
N1 C62 C63 C66 -101.2(6) . . . . ?
C68 C62 C63 C66 51.3(12) . . . . ?
C64 C62 C63 C66 156.3(6) . . . . ?
C65 C62 C63 C67 -121.1(9) . . . . ?
N1 C62 C63 C67 109.5(6) . . . . ?
C68 C62 C63 C67 -98.0(11) . . . . ?
C66 C62 C63 C67 -149.3(8) . . . . ?
C64 C62 C63 C67 6.9(7) . . . . ?
C65 C62 C64 C67 126.9(11) . . . . ?
N1 C62 C64 C67 -117.5(10) . . . . ?
C63 C62 C64 C67 -11.4(11) . . . . ?
C68 C62 C64 C67 135.0(10) . . . . ?
C66 C62 C64 C67 21.5(14) . . . . ?
C67 C62 C65 C68 56.3(19) . . . . ?
N1 C62 C65 C68 -88.2(16) . . . . ?
C63 C62 C65 C68 144.2(15) . . . . ?
C66 C62 C65 C68 166.6(17) . . . . ?
C64 C62 C65 C68 21.6(18) . . . . ?
C67 C62 C65 C66 -110.3(8) . . . . ?
N1 C62 C65 C66 105.2(5) . . . . ?
C63 C62 C65 C66 -22.4(8) . . . . ?
C68 C62 C65 C66 -166.6(17) . . . . ?
C64 C62 C65 C66 -145.0(6) . . . . ?
C67 C63 C66 C62 27.3(7) . . . . ?
C62 C63 C66 C65 -15.4(6) . . . . ?
C67 C63 C66 C65 11.9(11) . . . . ?
C65 C62 C66 C63 -158.0(8) . . . . ?
C67 C62 C66 C63 -30.0(8) . . . . ?
N1 C62 C66 C63 94.7(7) . . . . ?
C68 C62 C66 C63 -152.8(7) . . . . ?
C64 C62 C66 C63 -42.6(11) . . . . ?
C67 C62 C66 C65 128.0(7) . . . . ?
N1 C62 C66 C65 -107.3(6) . . . . ?
C63 C62 C66 C65 158.0(8) . . . . ?
C68 C62 C66 C65 5.2(7) . . . . ?
C64 C62 C66 C65 115.4(10) . . . . ?
C62 C64 C67 C63 22(2) . . . . ?
C65 C62 C67 C64 -71.3(13) . . . . ?
N1 C62 C67 C64 72.0(10) . . . . ?
C63 C62 C67 C64 167.6(12) . . . . ?
C68 C62 C67 C64 -50.8(11) . . . . ?
C66 C62 C67 C64 -166.6(9) . . . . ?
C65 C62 C67 C63 121.2(9) . . . . ?
N1 C62 C67 C63 -95.5(6) . . . . ?
C68 C62 C67 C63 141.6(7) . . . . ?
C66 C62 C67 C63 25.8(7) . . . . ?
C64 C62 C67 C63 -167.6(12) . . . . ?
C66 C63 C67 C64 -57(3) . . . . ?
C62 C63 C67 C64 -25(2) . . . . ?
C66 C63 C67 C62 -32.0(8) . . . . ?
C66 C65 C68 C62 24(3) . . . . ?
C67 C62 C68 C65 -134.6(17) . . . . ?
N1 C62 C68 C65 99.2(17) . . . . ?
C63 C62 C68 C65 -53(2) . . . . ?
C66 C62 C68 C65 -13.5(17) . . . . ?
C64 C62 C68 C65 -160.1(17) . . . . ?
N2 C70 C71 C74 -97(2) . . . . ?
C73 C70 C71 C74 142(2) . . . . ?
C76 C70 C71 C74 154(2) . . . . ?
C72 C70 C71 C74 15(2) . . . . ?
C75 C70 C71 C74 28(2) . . . . ?
N2 C70 C72 C75 -95(2) . . . . ?
C74 C70 C72 C75 157(2) . . . . ?
C73 C70 C72 C75 22(2) . . . . ?
C76 C70 C72 C75 36(2) . . . . ?
C71 C70 C72 C75 151.7(19) . . . . ?
N2 C70 C73 C76 -89.7(16) . . . . ?
C74 C70 C73 C76 48.4(19) . . . . ?
C71 C70 C73 C76 30.8(17) . . . . ?
C72 C70 C73 C76 155.1(15) . . . . ?
C75 C70 C73 C76 163.4(16) . . . . ?
N2 C70 C74 C71 90(2) . . . . ?
C73 C70 C74 C71 -48(2) . . . . ?
C76 C70 C74 C71 -29(2) . . . . ?
C72 C70 C74 C71 -165(2) . . . . ?
C75 C70 C74 C71 -157(2) . . . . ?
N2 C70 C75 C72 92(2) . . . . ?
C74 C70 C75 C72 -24(2) . . . . ?
C73 C70 C75 C72 -159(2) . . . . ?
C76 C70 C75 C72 -152.2(19) . . . . ?
C71 C70 C75 C72 -34(2) . . . . ?
N2 C70 C76 C73 97.6(15) . . . . ?
C74 C70 C76 C73 -142.5(15) . . . . ?
C71 C70 C76 C73 -152.6(16) . . . . ?
C72 C70 C76 C73 -32(2) . . . . ?
C75 C70 C76 C73 -18.2(17) . . . . ?
N3 C78 C79 C82 -71.3(16) . . . . ?
C81 C78 C79 C82 49.7(16) . . . . ?
C83 C78 C79 C82 -179.5(17) . . . . ?
C80 C78 C79 C82 173.4(15) . . . . ?
C84 C78 C79 C82 65.7(18) . . . . ?
N3 C78 C79 C83 108.2(8) . . . . ?
C81 C78 C79 C83 -130.8(9) . . . . ?
C80 C78 C79 C83 -7.1(9) . . . . ?
C84 C78 C79 C83 -114.8(12) . . . . ?
C82 C78 C79 C83 179.5(17) . . . . ?
N3 C78 C80 C83 -104.3(17) . . . . ?
C79 C78 C80 C83 14.8(18) . . . . ?
C81 C78 C80 C83 140.3(18) . . . . ?
C84 C78 C80 C83 148.9(18) . . . . ?
C82 C78 C80 C83 20(2) . . . . ?
N3 C78 C81 C84 -90(2) . . . . ?
C79 C78 C81 C84 147(2) . . . . ?
C83 C78 C81 C84 46(2) . . . . ?
C80 C78 C81 C84 23(2) . . . . ?
C82 C78 C81 C84 169(2) . . . . ?
C83 C79 C82 C78 -1(2) . . . . ?
N3 C78 C82 C79 116.0(14) . . . . ?
C81 C78 C82 C79 -135.3(15) . . . . ?
C83 C78 C82 C79 0.6(19) . . . . ?
C80 C78 C82 C79 -10(2) . . . . ?
C84 C78 C82 C79 -130.6(14) . . . . ?
C78 C80 C83 C79 -13.2(16) . . . . ?
N3 C78 C83 C80 84.5(17) . . . . ?
C79 C78 C83 C80 -166.2(17) . . . . ?
C81 C78 C83 C80 -52(2) . . . . ?
C84 C78 C83 C80 -34(2) . . . . ?
C82 C78 C83 C80 -166.4(15) . . . . ?
N3 C78 C83 C79 -109.3(6) . . . . ?
C81 C78 C83 C79 114.3(10) . . . . ?
C80 C78 C83 C79 166.2(17) . . . . ?
C84 C78 C83 C79 132.0(8) . . . . ?
C82 C78 C83 C79 -0.3(9) . . . . ?
N3 C78 C84 C81 97(2) . . . . ?
C79 C78 C84 C81 -41(2) . . . . ?
C83 C78 C84 C81 -143(2) . . . . ?
C80 C78 C84 C81 -159(2) . . . . ?
C82 C78 C84 C81 -12(2) . . . . ?
C86 N4 C85 Pd4 -153.3(11) . . . . ?
C86 N4 C85 Pd3 14.2(16) . . . . ?
C85 N4 C86 C87 121.5(14) . . . . ?
C85 N4 C86 C89 1.8(15) . . . . ?
C85 N4 C86 C88 -118.6(14) . . . . ?
C97 O1 C96 C95 179.4(8) . . . . ?
C96 O1 C97 C98 178.0(7) . . . . ?
